data_4037887
loop_
_publ_author_name
'Singh, Priyanka'
'Kaur, Navpreet'
'Banerjee, Prabal'

_publ_section_title
;
 Regioselective Br\/onsted Acid Catalyzed Annulation of Cyclopropane
 Aldehydes with N'-Aryl Anthranil Hydrazides: Domino Construction of
 Tetrahydropyrrolo[1,2-a]quinazolin-5(1H)ones.
;
_journal_name_full 'The Journal of organic chemistry'
_journal_paper_doi 10.1021/acs.joc.9b03170
_journal_year 2020
_chemical_formula_moiety 'C25 H25 N3 O2'
_chemical_formula_sum 'C25 H25 N3 O2'
_chemical_formula_weight 399.48
_space_group_crystal_system monoclinic
_space_group_IT_number 14
_space_group_name_Hall '-P 2yn'
_space_group_name_H-M_alt 'P 1 21/n 1'
_atom_sites_solution_hydrogens geom
_audit_creation_method SHELXL-2018/3
_cell_angle_alpha 90
_cell_angle_beta 95.769(6)
_cell_angle_gamma 90
_cell_formula_units_Z 4
_cell_length_a 11.3777(17)
_cell_length_b 9.7451(15)
_cell_length_c 19.060(3)
_cell_measurement_reflns_used 4257
_cell_measurement_temperature 298(2)
_cell_measurement_theta_max 26.4
_cell_measurement_theta_min 2.2
_cell_volume 2102.6(6)
_computing_cell_refinement 'SAINT V8.38A (BRUKER AXS INC.,2017)'
_computing_data_collection 'APEX3.INX BRUKER SOFTWARE PACKAGE'
_computing_data_reduction 'SAINT V8.38A (BRUKER AXS INC.,2017)'
_computing_molecular_graphics ORTEP,MERCURY
_computing_structure_refinement 'SHELXL-2018/3 (Sheldrick, 2018)'
_computing_structure_solution 'SHELXT 2014/5 (SHELDRICK,2014)'
_diffrn_ambient_temperature 298(2)
_diffrn_measured_fraction_theta_full 0.992
_diffrn_measured_fraction_theta_max 0.986
_diffrn_measurement_device_type 'BRUKER D8 VENTURE,PHOTON 200'
_diffrn_measurement_method 'OMEGA SCAN'
_diffrn_radiation_type MoK\a
_diffrn_radiation_wavelength 0.71073
_diffrn_reflns_av_R_equivalents 0.0245
_diffrn_reflns_av_unetI/netI 0.0213
_diffrn_reflns_Laue_measured_fraction_full 0.992
_diffrn_reflns_Laue_measured_fraction_max 0.986
_diffrn_reflns_limit_h_max 14
_diffrn_reflns_limit_h_min -14
_diffrn_reflns_limit_k_max 12
_diffrn_reflns_limit_k_min -12
_diffrn_reflns_limit_l_max 23
_diffrn_reflns_limit_l_min -18
_diffrn_reflns_number 18677
_diffrn_reflns_point_group_measured_fraction_full 0.992
_diffrn_reflns_point_group_measured_fraction_max 0.986
_diffrn_reflns_theta_full 25.242
_diffrn_reflns_theta_max 26.382
_diffrn_reflns_theta_min 2.186
_diffrn_source 'FINE FOCUSED SEALED TUBE'
_exptl_absorpt_coefficient_mu 0.081
_exptl_absorpt_correction_type multi-scan
_exptl_absorpt_process_details SADABS-2016/2
_exptl_crystal_colour CLEAR,COLORLESS
_exptl_crystal_density_diffrn 1.262
_exptl_crystal_density_meas 1.26
_exptl_crystal_density_method 'NOT MEASURED'
_exptl_crystal_description 'BLOCK TYPE'
_exptl_crystal_F_000 848
_exptl_crystal_size_max 0.570
_exptl_crystal_size_mid 0.300
_exptl_crystal_size_min 0.300
_exptl_transmission_factor_max 0.7454
_exptl_transmission_factor_min 0.5352
_refine_diff_density_max 0.447
_refine_diff_density_min -0.438
_refine_diff_density_rms 0.030
_refine_ls_extinction_method none
_refine_ls_goodness_of_fit_ref 1.052
_refine_ls_hydrogen_treatment constr
_refine_ls_matrix_type full
_refine_ls_number_parameters 271
_refine_ls_number_reflns 4257
_refine_ls_number_restraints 0
_refine_ls_restrained_S_all 1.052
_refine_ls_R_factor_all 0.0594
_refine_ls_R_factor_gt 0.0486
_refine_ls_shift/su_max 0.000
_refine_ls_shift/su_mean 0.000
_refine_ls_structure_factor_coef Fsqd
_refine_ls_weighting_details 'w=1/[\s^2^(Fo^2^)+(0.0614P)^2^+0.5747P] where P=(Fo^2^+2Fc^2^)/3'
_refine_ls_weighting_scheme calc
_refine_ls_wR_factor_gt 0.1310
_refine_ls_wR_factor_ref 0.1392
_reflns_Friedel_coverage 0.000
_reflns_number_gt 3459
_reflns_number_total 4257
_reflns_threshold_expression 'I > 2\s(I)'
_cod_data_source_file jo9b03170_si_003.cif
_cod_data_source_block shelx
_cod_depositor_comments
;
The following automatic conversions were performed:

data item '_exptl_absorpt_correction_type' value 'MULTI SCAN' was
changed to 'multi-scan' in accordance with the
/home/data/users/saulius/crontab/automatic-downloads/rss-feeds/ACS/lib/dictionaries/cif_core.dic
dictionary named 'cif_core.dic' version 2.4.2 last updated on
2011-04-26.

Automatic conversion script
Id: cif_fix_values 7556 2019-12-06 15:28:31Z antanas 
;
_cod_original_cell_volume 2102.7(6)
_cod_original_sg_symbol_H-M 'P 21/n'
_cod_database_code 4037887
_shelx_shelxl_version_number 2018/3
_shelx_space_group_comment
;
The symmetry employed for this shelxl refinement is uniquely defined
by the following loop, which should always be used as a source of
symmetry information in preference to the above space-group names.
They are only intended as comments.
;
_shelx_estimated_absorpt_t_min 0.955
_shelx_estimated_absorpt_t_max 0.976

loop_
_space_group_symop_operation_xyz
'x, y, z'
'-x+1/2, y+1/2, -z+1/2'
'-x, -y, -z'
'x-1/2, -y-1/2, z-1/2'

loop_
_atom_site_label
_atom_site_type_symbol
_atom_site_fract_x
_atom_site_fract_y
_atom_site_fract_z
_atom_site_U_iso_or_equiv
_atom_site_adp_type
_atom_site_occupancy
_atom_site_site_symmetry_order
_atom_site_calc_flag
_atom_site_refinement_flags_posn
_atom_site_refinement_flags_adp
N1 N 0.46270(11) 0.16948(14) 0.92056(7) 0.0497(3) Uani 1 1 d . .
H1 H 0.524657 0.133005 0.906004 0.060 Uiso 1 1 calc R U
N2 N 0.34668(11) 0.11726(13) 0.90561(7) 0.0479(3) Uani 1 1 d . .
O1 O 0.34533(11) 0.02680(14) 1.01545(6) 0.0661(4) Uani 1 1 d . .
O2 O -0.15694(12) 0.60314(14) 0.75499(7) 0.0735(4) Uani 1 1 d . .
C1 C 0.13797(15) 0.13495(18) 0.74935(9) 0.0536(4) Uani 1 1 d . .
H1A H 0.099759 0.060090 0.721296 0.064 Uiso 1 1 calc R U
N3 N 0.18501(11) 0.08273(15) 0.81865(7) 0.0543(4) Uani 1 1 d . .
C2 C 0.58016(14) 0.36702(17) 0.96467(9) 0.0520(4) Uani 1 1 d . .
C3 C 0.31312(13) 0.09382(16) 0.83058(8) 0.0473(4) Uani 1 1 d . .
H3 H 0.349385 0.008669 0.815891 0.057 Uiso 1 1 calc R U
C4 C 0.05170(13) 0.25244(16) 0.75319(8) 0.0475(4) Uani 1 1 d . .
C5 C 0.12687(14) 0.00077(16) 0.86221(9) 0.0518(4) Uani 1 1 d . .
C6 C 0.18358(14) -0.02767(16) 0.92994(9) 0.0510(4) Uani 1 1 d . .
C7 C -0.09261(14) 0.48530(17) 0.75075(9) 0.0529(4) Uani 1 1 d . .
C8 C 0.05047(15) 0.33508(18) 0.81245(9) 0.0558(4) Uani 1 1 d . .
H8 H 0.098096 0.312725 0.853381 0.067 Uiso 1 1 calc R U
C9 C 0.33990(14) 0.20871(18) 0.78179(9) 0.0542(4) Uani 1 1 d . .
H9A H 0.420812 0.204519 0.770018 0.065 Uiso 1 1 calc R U
H9B H 0.325526 0.297756 0.801999 0.065 Uiso 1 1 calc R U
C10 C 0.29794(14) 0.03820(16) 0.95467(9) 0.0500(4) Uani 1 1 d . .
C11 C -0.02315(13) 0.28727(17) 0.69366(8) 0.0509(4) Uani 1 1 d . .
H11 H -0.025338 0.231246 0.654048 0.061 Uiso 1 1 calc R U
C12 C -0.09477(14) 0.40300(18) 0.69140(9) 0.0517(4) Uani 1 1 d . .
H12 H -0.143308 0.424820 0.650732 0.062 Uiso 1 1 calc R U
C13 C 0.25195(15) 0.1785(2) 0.71764(9) 0.0611(5) Uani 1 1 d . .
H13A H 0.280541 0.105158 0.689416 0.073 Uiso 1 1 calc R U
H13B H 0.238324 0.259515 0.688407 0.073 Uiso 1 1 calc R U
C14 C 0.46363(16) 0.2937(2) 0.96404(11) 0.0707(5) Uani 1 1 d . .
H14A H 0.449971 0.269070 1.011860 0.085 Uiso 1 1 calc R U
H14B H 0.400395 0.354351 0.945488 0.085 Uiso 1 1 calc R U
C15 C 0.66041(16) 0.3675(2) 1.02372(10) 0.0621(5) Uani 1 1 d . .
H15 H 0.642896 0.319896 1.063673 0.074 Uiso 1 1 calc R U
C16 C -0.02063(16) 0.45007(19) 0.81133(9) 0.0593(4) Uani 1 1 d . .
H16 H -0.020338 0.504407 0.851459 0.071 Uiso 1 1 calc R U
C17 C 0.60902(18) 0.4375(2) 0.90611(10) 0.0696(5) Uani 1 1 d . .
H17 H 0.556519 0.438085 0.865433 0.083 Uiso 1 1 calc R U
C18 C 0.12780(18) -0.11116(19) 0.97580(11) 0.0680(5) Uani 1 1 d . .
H18 H 0.165303 -0.130356 1.020335 0.082 Uiso 1 1 calc R U
C19 C 0.01384(16) -0.05345(19) 0.84275(12) 0.0675(5) Uani 1 1 d . .
H19 H -0.025420 -0.033940 0.798712 0.081 Uiso 1 1 calc R U
C20 C -0.03849(18) -0.1362(2) 0.88982(15) 0.0807(7) Uani 1 1 d . .
H20 H -0.112947 -0.172845 0.876703 0.097 Uiso 1 1 calc R U
C26 C 0.76595(18) 0.4367(2) 1.02496(12) 0.0760(6) Uani 1 1 d . .
H26 H 0.818946 0.435695 1.065420 0.091 Uiso 1 1 calc R U
C27 C 0.7149(2) 0.5074(2) 0.90699(14) 0.0841(7) Uani 1 1 d . .
H27 H 0.733394 0.554613 0.867150 0.101 Uiso 1 1 calc R U
C28 C -0.22301(18) 0.6516(2) 0.69241(12) 0.0775(6) Uani 1 1 d . .
H28A H -0.263733 0.734403 0.702641 0.116 Uiso 1 1 calc R U
H28B H -0.170391 0.669956 0.657195 0.116 Uiso 1 1 calc R U
H28C H -0.279413 0.583185 0.675233 0.116 Uiso 1 1 calc R U
C29 C 0.0175(2) -0.1657(2) 0.95592(14) 0.0815(6) Uani 1 1 d . .
H29 H -0.018886 -0.221914 0.986727 0.098 Uiso 1 1 calc R U
C30 C 0.79264(19) 0.5067(2) 0.96685(14) 0.0808(6) Uani 1 1 d . .
H30 H 0.863701 0.554091 0.967728 0.097 Uiso 1 1 calc R U

loop_
_atom_site_aniso_label
_atom_site_aniso_U_11
_atom_site_aniso_U_22
_atom_site_aniso_U_33
_atom_site_aniso_U_23
_atom_site_aniso_U_13
_atom_site_aniso_U_12
N1 0.0405(6) 0.0546(8) 0.0536(8) -0.0088(6) 0.0028(6) 0.0022(6)
N2 0.0455(7) 0.0510(7) 0.0460(7) 0.0011(6) -0.0013(6) -0.0017(6)
O1 0.0659(8) 0.0803(9) 0.0506(7) 0.0114(6) -0.0013(6) 0.0059(7)
O2 0.0777(9) 0.0685(8) 0.0752(9) 0.0025(7) 0.0125(7) 0.0233(7)
C1 0.0539(9) 0.0565(9) 0.0477(9) -0.0050(7) -0.0081(7) 0.0041(7)
N3 0.0436(7) 0.0631(8) 0.0544(8) 0.0093(7) -0.0041(6) -0.0006(6)
C2 0.0509(9) 0.0492(8) 0.0560(9) -0.0103(7) 0.0061(7) 0.0034(7)
C3 0.0436(8) 0.0492(8) 0.0480(9) -0.0026(7) -0.0002(7) 0.0049(6)
C4 0.0435(8) 0.0518(8) 0.0456(8) -0.0013(7) -0.0027(6) -0.0018(7)
C5 0.0460(8) 0.0419(8) 0.0668(11) -0.0017(7) 0.0032(7) 0.0043(6)
C6 0.0506(8) 0.0418(8) 0.0611(10) 0.0038(7) 0.0085(7) 0.0057(7)
C7 0.0471(8) 0.0538(9) 0.0591(10) 0.0028(8) 0.0117(7) 0.0019(7)
C8 0.0545(9) 0.0668(10) 0.0441(9) -0.0036(8) -0.0050(7) 0.0030(8)
C9 0.0495(9) 0.0624(10) 0.0509(9) 0.0051(8) 0.0064(7) 0.0030(7)
C10 0.0520(9) 0.0477(8) 0.0501(9) 0.0041(7) 0.0034(7) 0.0089(7)
C11 0.0483(8) 0.0574(9) 0.0454(8) -0.0047(7) -0.0031(7) -0.0027(7)
C12 0.0439(8) 0.0615(10) 0.0485(9) 0.0065(7) -0.0019(7) 0.0000(7)
C13 0.0596(10) 0.0755(12) 0.0475(9) 0.0031(8) 0.0027(8) 0.0129(9)
C14 0.0562(10) 0.0731(12) 0.0844(13) -0.0310(11) 0.0141(9) -0.0075(9)
C15 0.0646(11) 0.0632(10) 0.0577(10) -0.0020(8) 0.0026(8) -0.0029(9)
C16 0.0608(10) 0.0661(11) 0.0506(9) -0.0113(8) 0.0039(8) 0.0037(8)
C17 0.0703(12) 0.0796(13) 0.0580(11) 0.0040(10) 0.0024(9) 0.0140(10)
C18 0.0723(12) 0.0552(10) 0.0777(13) 0.0128(9) 0.0142(10) 0.0023(9)
C19 0.0507(9) 0.0609(10) 0.0897(14) -0.0026(10) 0.0009(9) -0.0018(8)
C20 0.0555(11) 0.0616(11) 0.126(2) -0.0026(12) 0.0126(12) -0.0113(9)
C26 0.0603(11) 0.0848(14) 0.0804(14) -0.0171(12) -0.0052(10) -0.0051(10)
C27 0.0953(16) 0.0718(13) 0.0914(16) 0.0161(12) 0.0400(14) 0.0045(12)
C28 0.0670(12) 0.0745(13) 0.0923(15) 0.0194(11) 0.0142(11) 0.0210(10)
C29 0.0745(13) 0.0601(11) 0.1134(19) 0.0135(12) 0.0264(13) -0.0096(10)
C30 0.0634(12) 0.0705(13) 0.1114(19) -0.0172(13) 0.0235(13) -0.0126(10)

loop_
_atom_type_symbol
_atom_type_description
_atom_type_scat_dispersion_real
_atom_type_scat_dispersion_imag
_atom_type_scat_source
C C 0.0033 0.0016 'International Tables Vol C Tables 4.2.6.8 and 6.1.1.4'
H H 0.0000 0.0000 'International Tables Vol C Tables 4.2.6.8 and 6.1.1.4'
N N 0.0061 0.0033 'International Tables Vol C Tables 4.2.6.8 and 6.1.1.4'
O O 0.0106 0.0060 'International Tables Vol C Tables 4.2.6.8 and 6.1.1.4'

loop_
_geom_angle_atom_site_label_1
_geom_angle_atom_site_label_2
_geom_angle_atom_site_label_3
_geom_angle
N2 N1 C14 111.33(12)
N2 N1 H1 124.3
C14 N1 H1 124.3
C10 N2 N1 119.82(13)
C10 N2 C3 119.74(13)
N1 N2 C3 113.55(12)
C7 O2 C28 117.98(15)
N3 C1 C4 113.49(14)
N3 C1 C13 101.72(12)
C4 C1 C13 112.66(15)
N3 C1 H1A 109.6
C4 C1 H1A 109.6
C13 C1 H1A 109.6
C5 N3 C3 119.04(13)
C5 N3 C1 126.45(14)
C3 N3 C1 112.58(13)
C15 C2 C17 117.93(17)
C15 C2 C14 121.30(17)
C17 C2 C14 120.76(18)
N3 C3 N2 108.87(12)
N3 C3 C9 102.72(12)
N2 C3 C9 116.05(13)
N3 C3 H3 109.6
N2 C3 H3 109.6
C9 C3 H3 109.6
C8 C4 C11 117.83(15)
C8 C4 C1 122.51(14)
C11 C4 C1 119.45(14)
N3 C5 C19 122.98(17)
N3 C5 C6 117.70(14)
C19 C5 C6 119.31(17)
C18 C6 C5 119.56(16)
C18 C6 C10 119.56(16)
C5 C6 C10 120.73(14)
O2 C7 C12 124.64(16)
O2 C7 C16 115.61(16)
C12 C7 C16 119.75(15)
C16 C8 C4 120.80(16)
C16 C8 H8 119.6
C4 C8 H8 119.6
C3 C9 C13 101.17(14)
C3 C9 H9A 111.5
C13 C9 H9A 111.5
C3 C9 H9B 111.5
C13 C9 H9B 111.5
H9A C9 H9B 109.4
O1 C10 N2 121.53(15)
O1 C10 C6 123.09(15)
N2 C10 C6 115.35(14)
C12 C11 C4 122.18(15)
C12 C11 H11 118.9
C4 C11 H11 118.9
C7 C12 C11 118.85(15)
C7 C12 H12 120.6
C11 C12 H12 120.6
C9 C13 C1 104.36(13)
C9 C13 H13A 110.9
C1 C13 H13A 110.9
C9 C13 H13B 110.9
C1 C13 H13B 110.9
H13A C13 H13B 108.9
N1 C14 C2 110.65(14)
N1 C14 H14A 109.5
C2 C14 H14A 109.5
N1 C14 H14B 109.5
C2 C14 H14B 109.5
H14A C14 H14B 108.1
C26 C15 C2 121.46(19)
C26 C15 H15 119.3
C2 C15 H15 119.3
C8 C16 C7 120.57(16)
C8 C16 H16 119.7
C7 C16 H16 119.7
C2 C17 C27 120.9(2)
C2 C17 H17 119.5
C27 C17 H17 119.5
C29 C18 C6 120.8(2)
C29 C18 H18 119.6
C6 C18 H18 119.6
C20 C19 C5 119.3(2)
C20 C19 H19 120.3
C5 C19 H19 120.3
C29 C20 C19 121.49(19)
C29 C20 H20 119.3
C19 C20 H20 119.3
C30 C26 C15 119.8(2)
C30 C26 H26 120.1
C15 C26 H26 120.1
C30 C27 C17 119.7(2)
C30 C27 H27 120.1
C17 C27 H27 120.1
O2 C28 H28A 109.5
O2 C28 H28B 109.5
H28A C28 H28B 109.5
O2 C28 H28C 109.5
H28A C28 H28C 109.5
H28B C28 H28C 109.5
C18 C29 C20 119.51(19)
C18 C29 H29 120.2
C20 C29 H29 120.2
C26 C30 C27 120.1(2)
C26 C30 H30 119.9
C27 C30 H30 119.9

loop_
_geom_bond_atom_site_label_1
_geom_bond_atom_site_label_2
_geom_bond_distance
N1 N2 1.4168(18)
N1 C14 1.466(2)
N1 H1 0.8600
N2 C10 1.371(2)
N2 C3 1.461(2)
O1 C10 1.2328(19)
O2 C7 1.368(2)
O2 C28 1.425(2)
C1 N3 1.466(2)
C1 C4 1.515(2)
C1 C13 1.544(2)
C1 H1A 0.9800
N3 C5 1.369(2)
N3 C3 1.4565(19)
C2 C15 1.376(2)
C2 C17 1.378(3)
C2 C14 1.505(2)
C3 C9 1.506(2)
C3 H3 0.9800
C4 C8 1.388(2)
C4 C11 1.391(2)
C5 C19 1.405(2)
C5 C6 1.412(2)
C6 C18 1.393(2)
C6 C10 1.485(2)
C7 C12 1.385(2)
C7 C16 1.390(2)
C8 C16 1.381(2)
C8 H8 0.9300
C9 C13 1.529(2)
C9 H9A 0.9700
C9 H9B 0.9700
C11 C12 1.390(2)
C11 H11 0.9300
C12 H12 0.9300
C13 H13A 0.9700
C13 H13B 0.9700
C14 H14A 0.9700
C14 H14B 0.9700
C15 C26 1.376(3)
C15 H15 0.9300
C16 H16 0.9300
C17 C27 1.383(3)
C17 H17 0.9300
C18 C29 1.380(3)
C18 H18 0.9300
C19 C20 1.385(3)
C19 H19 0.9300
C20 C29 1.384(3)
C20 H20 0.9300
C26 C30 1.361(3)
C26 H26 0.9300
C27 C30 1.371(3)
C27 H27 0.9300
C28 H28A 0.9600
C28 H28B 0.9600
C28 H28C 0.9600
C29 H29 0.9300
C30 H30 0.9300

loop_
_geom_torsion_atom_site_label_1
_geom_torsion_atom_site_label_2
_geom_torsion_atom_site_label_3
_geom_torsion_atom_site_label_4
_geom_torsion
C14 N1 N2 C10 -81.32(18)
C14 N1 N2 C3 127.80(15)
C4 C1 N3 C5 75.9(2)
C13 C1 N3 C5 -162.86(16)
C4 C1 N3 C3 -120.25(15)
C13 C1 N3 C3 1.03(18)
C5 N3 C3 N2 -46.94(19)
C1 N3 C3 N2 147.85(13)
C5 N3 C3 C9 -170.51(14)
C1 N3 C3 C9 24.28(17)
C10 N2 C3 N3 46.77(18)
N1 N2 C3 N3 -162.32(12)
C10 N2 C3 C9 161.99(14)
N1 N2 C3 C9 -47.10(18)
N3 C1 C4 C8 22.7(2)
C13 C1 C4 C8 -92.18(19)
N3 C1 C4 C11 -162.68(14)
C13 C1 C4 C11 82.40(18)
C3 N3 C5 C19 -157.96(16)
C1 N3 C5 C19 5.0(3)
C3 N3 C5 C6 23.1(2)
C1 N3 C5 C6 -173.97(15)
N3 C5 C6 C18 -179.68(15)
C19 C5 C6 C18 1.3(2)
N3 C5 C6 C10 4.7(2)
C19 C5 C6 C10 -174.32(15)
C28 O2 C7 C12 -5.8(3)
C28 O2 C7 C16 173.78(17)
C11 C4 C8 C16 -1.7(2)
C1 C4 C8 C16 172.95(16)
N3 C3 C9 C13 -38.76(15)
N2 C3 C9 C13 -157.41(13)
N1 N2 C10 O1 10.4(2)
C3 N2 C10 O1 159.51(15)
N1 N2 C10 C6 -171.52(12)
C3 N2 C10 C6 -22.4(2)
C18 C6 C10 O1 -2.6(2)
C5 C6 C10 O1 173.01(15)
C18 C6 C10 N2 179.34(14)
C5 C6 C10 N2 -5.0(2)
C8 C4 C11 C12 2.1(2)
C1 C4 C11 C12 -172.70(15)
O2 C7 C12 C11 178.70(15)
C16 C7 C12 C11 -0.8(2)
C4 C11 C12 C7 -0.9(2)
C3 C9 C13 C1 40.39(16)
N3 C1 C13 C9 -25.72(17)
C4 C1 C13 C9 96.12(16)
N2 N1 C14 C2 -166.09(15)
C15 C2 C14 N1 -108.07(19)
C17 C2 C14 N1 72.8(2)
C17 C2 C15 C26 0.5(3)
C14 C2 C15 C26 -178.65(18)
C4 C8 C16 C7 0.1(3)
O2 C7 C16 C8 -178.35(16)
C12 C7 C16 C8 1.2(3)
C15 C2 C17 C27 -0.5(3)
C14 C2 C17 C27 178.64(18)
C5 C6 C18 C29 -0.4(3)
C10 C6 C18 C29 175.33(17)
N3 C5 C19 C20 179.59(17)
C6 C5 C19 C20 -1.5(3)
C5 C19 C20 C29 0.7(3)
C2 C15 C26 C30 0.0(3)
C2 C17 C27 C30 0.1(3)
C6 C18 C29 C20 -0.5(3)
C19 C20 C29 C18 0.3(3)
C15 C26 C30 C27 -0.5(3)
C17 C27 C30 C26 0.5(3)
